data_2243725
loop_
_publ_author_name
'Al-Taifi, Elham A.'
'Maraei, Islam S.'
'Bakhite, Etify A.'
'Demirtas, G\"une\,s'
'Mague, Joel. T.'
'Mohamed, Shaaban K.'
'Ramli, Youssef'

_publ_section_title
;
 Crystallographic and spectroscopic characterization of
 2-[(7-acetyl-4-cyano-6-hydroxy-1,6-dimethyl-8-phenyl-5,6,7,8-tetrahydroisoquinolin-3-yl)sulfanyl]-<i>N</i>-phenylacetamide
;
_journal_coeditor_code VM2243
_journal_issue 2
_journal_name_full 'Acta Crystallographica Section E'
_journal_page_first 121
_journal_page_last 125
_journal_paper_doi 10.1107/S2056989021000372
_journal_volume 77
_journal_year 2021
_chemical_formula_iupac 'C28 H27 N3 O3 S'
_chemical_formula_moiety 'C28 H27 N3 O3 S'
_chemical_formula_sum 'C28 H27 N3 O3 S'
_chemical_formula_weight 485.58
_chemical_name_systematic
2-[(7-Acetyl-4-cyano-6-hydroxy-1,6-dimethyl-8-phenyl-5,6,7,8-tetrahydroisoquinolin-3-yl)sulfanyl]-<i>N</i>-phenylacetamide
_space_group_crystal_system monoclinic
_space_group_IT_number 14
_space_group_name_Hall '-P 2yn'
_space_group_name_H-M_alt 'P 1 21/n 1'
_atom_sites_solution_hydrogens difmap
_atom_sites_solution_primary dual
_atom_sites_solution_secondary difmap
_audit_creation_method SHELXL-2018/3
_cell_angle_alpha 90
_cell_angle_beta 106.6060(10)
_cell_angle_gamma 90
_cell_formula_units_Z 4
_cell_length_a 12.0487(4)
_cell_length_b 13.9821(5)
_cell_length_c 15.0239(5)
_cell_measurement_reflns_used 9855
_cell_measurement_temperature 150(2)
_cell_measurement_theta_max 72.4476
_cell_measurement_theta_min 4.4080
_cell_volume 2425.46(14)
_computing_cell_refinement
;
<i>SAINT</i> (Bruker, 2016)
;
_computing_data_collection
;
<i>APEX3</i> (Bruker, 2016)
;
_computing_data_reduction
;
<i>SAINT</i>  (Bruker, 2016)
;
_computing_molecular_graphics
;
<i>DIAMOND</i> (Brandenburg & Putz, 2012)
;
_computing_publication_material
;
<i>SHELXTL</i> (Sheldrick, 2008)
;
_computing_structure_refinement
;
<i>SHELXL 2018/3</i> (Sheldrick, 2015<i>b</i>)
;
_computing_structure_solution
;
<i>SHELXT/5</i> (Sheldrick, 2015<i>a</i>)
;
_diffrn_ambient_temperature 150(2)
_diffrn_detector_area_resol_mean 10.4167
_diffrn_measured_fraction_theta_full 0.993
_diffrn_measured_fraction_theta_max 0.985
_diffrn_measurement_device_type 'Bruker D8 VENTURE PHOTON 100 CMOS'
_diffrn_measurement_method '\w scans'
_diffrn_radiation_monochromator mirror
_diffrn_radiation_type CuK\a
_diffrn_radiation_wavelength 1.54178
_diffrn_reflns_av_R_equivalents 0.0299
_diffrn_reflns_av_unetI/netI 0.0264
_diffrn_reflns_limit_h_max 14
_diffrn_reflns_limit_h_min -14
_diffrn_reflns_limit_k_max 17
_diffrn_reflns_limit_k_min -15
_diffrn_reflns_limit_l_max 18
_diffrn_reflns_limit_l_min -17
_diffrn_reflns_number 18194
_diffrn_reflns_theta_full 70.000
_diffrn_reflns_theta_max 72.440
_diffrn_reflns_theta_min 4.408
_diffrn_source 'INCOATEC I\mS micro--focus source'
_exptl_absorpt_coefficient_mu 1.474
_exptl_absorpt_correction_T_max 0.89
_exptl_absorpt_correction_T_min 0.79
_exptl_absorpt_correction_type multi-scan
_exptl_absorpt_process_details
;
(<i>SADABS</i>; Krause <i>et al.</i>, 2015)
;
_exptl_crystal_colour colourless
_exptl_crystal_density_diffrn 1.330
_exptl_crystal_density_method 'not measured'
_exptl_crystal_description column
_exptl_crystal_F_000 1024
_exptl_crystal_size_max 0.260
_exptl_crystal_size_mid 0.139
_exptl_crystal_size_min 0.080
_refine_diff_density_max 0.221
_refine_diff_density_min -0.211
_refine_ls_extinction_coef 0.0039(2)
_refine_ls_extinction_expression Fc^*^=kFc[1+0.001xFc^2^\l^3^/sin(2\q)]^-1/4^
_refine_ls_extinction_method
;
<i>SHELXL 2018/3</i> (Sheldrick, 2015<i>b</i>)
;
_refine_ls_goodness_of_fit_ref 1.057
_refine_ls_hydrogen_treatment refall
_refine_ls_matrix_type full
_refine_ls_number_parameters 425
_refine_ls_number_reflns 4734
_refine_ls_number_restraints 0
_refine_ls_restrained_S_all 1.057
_refine_ls_R_factor_all 0.0354
_refine_ls_R_factor_gt 0.0315
_refine_ls_shift/su_max 0.001
_refine_ls_shift/su_mean 0.000
_refine_ls_structure_factor_coef Fsqd
_refine_ls_weighting_details 'w=1/[\s^2^(Fo^2^)+(0.0386P)^2^+0.7971P] where P=(Fo^2^+2Fc^2^)/3'
_refine_ls_weighting_scheme calc
_refine_ls_wR_factor_gt 0.0792
_refine_ls_wR_factor_ref 0.0825
_reflns_number_gt 4284
_reflns_number_total 4734
_reflns_threshold_expression 'I > 2\s(I)'
_cod_data_source_file vm2243sup1.cif
_cod_data_source_block I
_cod_original_sg_symbol_H-M 'P 21/n'
_cod_database_code 2243725
_shelx_space_group_comment
;
The symmetry employed for this shelxl refinement is uniquely defined
by the following loop, which should always be used as a source of
symmetry information in preference to the above space-group names.
They are only intended as comments.
;
_shelx_estimated_absorpt_t_min 0.701
_shelx_estimated_absorpt_t_max 0.891

loop_
_space_group_symop_operation_xyz
'x, y, z'
'-x+1/2, y+1/2, -z+1/2'
'-x, -y, -z'
'x-1/2, -y-1/2, z-1/2'

loop_
_atom_site_type_symbol
_atom_site_label
_atom_site_fract_x
_atom_site_fract_y
_atom_site_fract_z
_atom_site_U_iso_or_equiv
_atom_site_adp_type
_atom_site_calc_flag
_atom_site_occupancy
_atom_site_disorder_assembly
_atom_site_disorder_group
S S1 0.58184(3) 0.71687(2) 0.54963(2) 0.02702(10) Uani d 1 . .
O O1 0.55415(10) 0.41602(8) 0.04888(7) 0.0389(3) Uani d 1 . .
O O2 0.43190(8) 0.56327(6) 0.13750(6) 0.02221(19) Uani d 1 . .
H H2A 0.4361(17) 0.5558(14) 0.0816(14) 0.053(5) Uiso d 1 . .
O O3 0.80915(12) 0.76450(8) 0.74784(7) 0.0463(3) Uani d 1 . .
N N1 0.69752(9) 0.60562(7) 0.46015(7) 0.0226(2) Uani d 1 . .
N N2 0.29604(10) 0.63554(10) 0.43743(8) 0.0363(3) Uani d 1 . .
N N3 0.84869(10) 0.64010(8) 0.66349(8) 0.0276(2) Uani d 1 . .
H H3A 0.8267(15) 0.6163(12) 0.6064(12) 0.036(4) Uiso d 1 . .
C C1 0.61831(10) 0.44233(8) 0.24855(8) 0.0192(2) Uani d 1 . .
H H1 0.6482(13) 0.4819(11) 0.2084(10) 0.024(4) Uiso d 1 . .
C C2 0.50155(10) 0.40139(8) 0.18906(8) 0.0201(2) Uani d 1 . .
H H2 0.4796(12) 0.3479(10) 0.2233(10) 0.020(3) Uiso d 1 . .
C C3 0.40183(10) 0.47505(8) 0.17204(8) 0.0195(2) Uani d 1 . .
C C4 0.38587(10) 0.49849(9) 0.26679(8) 0.0198(2) Uani d 1 . .
H H4A 0.3566(13) 0.4409(11) 0.2914(10) 0.026(4) Uiso d 1 . .
H H4B 0.3263(14) 0.5499(11) 0.2593(11) 0.029(4) Uiso d 1 . .
C C5 0.49669(10) 0.53100(8) 0.33547(8) 0.0184(2) Uani d 1 . .
C C6 0.49119(10) 0.59248(8) 0.40793(8) 0.0203(2) Uani d 1 . .
C C7 0.59357(11) 0.63014(8) 0.46686(8) 0.0211(2) Uani d 1 . .
C C8 0.70418(10) 0.54452(8) 0.39243(8) 0.0217(2) Uani d 1 . .
C C9 0.60604(10) 0.50545(8) 0.32793(8) 0.0190(2) Uani d 1 . .
C C10 0.69924(10) 0.35759(8) 0.27879(8) 0.0207(2) Uani d 1 . .
C C11 0.68696(11) 0.29760(9) 0.34899(9) 0.0260(3) Uani d 1 . .
H H11 0.6323(14) 0.3128(12) 0.3811(11) 0.031(4) Uiso d 1 . .
C C12 0.75677(13) 0.21739(10) 0.37340(11) 0.0376(3) Uani d 1 . .
H H12 0.7497(16) 0.1783(14) 0.4238(13) 0.049(5) Uiso d 1 . .
C C13 0.83774(13) 0.19569(10) 0.32770(13) 0.0425(4) Uani d 1 . .
H H13 0.8869(17) 0.1427(15) 0.3467(14) 0.055(5) Uiso d 1 . .
C C14 0.85014(13) 0.25445(11) 0.25757(12) 0.0401(4) Uani d 1 . .
H H14 0.9087(17) 0.2423(14) 0.2239(13) 0.048(5) Uiso d 1 . .
C C15 0.78155(12) 0.33535(10) 0.23292(10) 0.0305(3) Uani d 1 . .
H H15 0.7883(16) 0.3783(13) 0.1832(13) 0.046(5) Uiso d 1 . .
C C16 0.51833(11) 0.36283(9) 0.09888(8) 0.0265(3) Uani d 1 . .
C C17 0.49321(16) 0.25966(11) 0.07668(11) 0.0392(4) Uani d 1 . .
H H17A 0.5448(18) 0.2227(14) 0.1245(14) 0.052(5) Uiso d 1 . .
H H17B 0.5020(18) 0.2458(15) 0.0139(15) 0.060(6) Uiso d 1 . .
H H17C 0.4129(19) 0.2421(15) 0.0793(14) 0.056(6) Uiso d 1 . .
C C18 0.29017(12) 0.43558(10) 0.10695(9) 0.0268(3) Uani d 1 . .
H H18A 0.2702(14) 0.3705(12) 0.1262(11) 0.034(4) Uiso d 1 . .
H H18B 0.2960(14) 0.4305(11) 0.0429(12) 0.032(4) Uiso d 1 . .
H H18C 0.2254(14) 0.4804(12) 0.1047(11) 0.033(4) Uiso d 1 . .
C C19 0.38188(11) 0.61752(9) 0.42231(8) 0.0242(3) Uani d 1 . .
C C20 0.82558(12) 0.52338(11) 0.39007(11) 0.0325(3) Uani d 1 . .
H H20A 0.8471(16) 0.4556(14) 0.4093(13) 0.048(5) Uiso d 1 . .
H H20B 0.8298(17) 0.5294(14) 0.3262(14) 0.052(5) Uiso d 1 . .
H H20C 0.8796(15) 0.5671(13) 0.4323(12) 0.038(4) Uiso d 1 . .
C C21 0.72565(13) 0.76893(9) 0.58406(9) 0.0289(3) Uani d 1 . .
H H21A 0.7616(15) 0.7601(12) 0.5336(12) 0.034(4) Uiso d 1 . .
H H21B 0.7122(14) 0.8361(12) 0.5963(11) 0.034(4) Uiso d 1 . .
C C22 0.79955(12) 0.72541(9) 0.67374(9) 0.0284(3) Uani d 1 . .
C C23 0.91089(11) 0.57882(10) 0.73536(9) 0.0262(3) Uani d 1 . .
C C24 0.92081(13) 0.48300(11) 0.71326(10) 0.0331(3) Uani d 1 . .
H H24 0.8859(15) 0.4621(13) 0.6506(12) 0.039(4) Uiso d 1 . .
C C25 0.97905(15) 0.41944(12) 0.78136(12) 0.0416(4) Uani d 1 . .
H H25 0.9834(17) 0.3516(15) 0.7626(14) 0.055(5) Uiso d 1 . .
C C26 1.02900(13) 0.45021(12) 0.87153(11) 0.0388(3) Uani d 1 . .
H H26 1.0692(16) 0.4050(13) 0.9198(13) 0.045(5) Uiso d 1 . .
C C27 1.02052(13) 0.54563(12) 0.89285(10) 0.0351(3) Uani d 1 . .
H H27 1.0570(15) 0.5694(13) 0.9570(13) 0.044(5) Uiso d 1 . .
C C28 0.96158(12) 0.61022(11) 0.82593(9) 0.0304(3) Uani d 1 . .
H H28 0.9531(14) 0.6768(13) 0.8419(11) 0.037(4) Uiso d 1 . .

loop_
_atom_site_aniso_label
_atom_site_aniso_U_11
_atom_site_aniso_U_22
_atom_site_aniso_U_33
_atom_site_aniso_U_12
_atom_site_aniso_U_13
_atom_site_aniso_U_23
S1 0.03021(18) 0.02522(17) 0.02499(17) 0.00004(12) 0.00686(13) -0.00720(11)
O1 0.0576(7) 0.0405(6) 0.0222(5) 0.0128(5) 0.0172(5) 0.0055(4)
O2 0.0282(5) 0.0208(4) 0.0193(4) 0.0033(3) 0.0096(3) 0.0042(3)
O3 0.0735(8) 0.0346(6) 0.0253(5) 0.0090(5) 0.0050(5) -0.0072(4)
N1 0.0235(5) 0.0207(5) 0.0229(5) -0.0007(4) 0.0055(4) -0.0007(4)
N2 0.0281(6) 0.0549(8) 0.0271(6) 0.0031(5) 0.0096(5) -0.0098(5)
N3 0.0293(6) 0.0301(6) 0.0211(5) -0.0012(5) 0.0037(4) -0.0048(4)
C1 0.0219(6) 0.0191(5) 0.0182(5) 0.0013(4) 0.0081(5) 0.0023(4)
C2 0.0238(6) 0.0189(5) 0.0170(5) 0.0027(5) 0.0050(5) 0.0012(4)
C3 0.0219(6) 0.0193(5) 0.0170(5) 0.0019(4) 0.0052(4) 0.0015(4)
C4 0.0196(6) 0.0227(6) 0.0176(5) -0.0008(5) 0.0061(5) 0.0006(4)
C5 0.0218(6) 0.0169(5) 0.0169(5) 0.0003(4) 0.0062(4) 0.0036(4)
C6 0.0223(6) 0.0206(5) 0.0186(5) 0.0018(5) 0.0068(4) 0.0017(4)
C7 0.0267(6) 0.0185(5) 0.0182(5) 0.0007(5) 0.0063(5) 0.0019(4)
C8 0.0221(6) 0.0198(5) 0.0232(6) -0.0004(5) 0.0066(5) 0.0008(4)
C9 0.0220(6) 0.0167(5) 0.0189(5) 0.0011(4) 0.0070(5) 0.0024(4)
C10 0.0199(6) 0.0193(5) 0.0218(6) 0.0008(4) 0.0043(4) -0.0026(4)
C11 0.0250(6) 0.0261(6) 0.0243(6) 0.0016(5) 0.0028(5) 0.0034(5)
C12 0.0354(8) 0.0261(7) 0.0415(8) 0.0009(6) -0.0049(6) 0.0092(6)
C13 0.0294(7) 0.0235(7) 0.0632(10) 0.0078(6) -0.0053(7) -0.0087(7)
C14 0.0268(7) 0.0372(8) 0.0558(10) 0.0051(6) 0.0109(7) -0.0174(7)
C15 0.0273(7) 0.0316(7) 0.0355(7) 0.0020(5) 0.0134(6) -0.0055(6)
C16 0.0286(7) 0.0300(6) 0.0183(6) 0.0114(5) 0.0024(5) 0.0000(5)
C17 0.0491(10) 0.0322(7) 0.0328(8) 0.0075(7) 0.0062(7) -0.0112(6)
C18 0.0248(7) 0.0293(7) 0.0232(6) 0.0008(5) 0.0021(5) -0.0040(5)
C19 0.0270(7) 0.0285(6) 0.0171(5) -0.0007(5) 0.0062(5) -0.0035(5)
C20 0.0209(6) 0.0347(8) 0.0412(8) -0.0030(6) 0.0075(6) -0.0113(6)
C21 0.0362(7) 0.0226(6) 0.0257(6) -0.0055(5) 0.0055(6) -0.0021(5)
C22 0.0337(7) 0.0254(6) 0.0245(6) -0.0065(5) 0.0060(5) -0.0031(5)
C23 0.0196(6) 0.0333(7) 0.0261(6) -0.0030(5) 0.0071(5) -0.0016(5)
C24 0.0313(7) 0.0354(7) 0.0314(7) 0.0014(6) 0.0069(6) -0.0060(6)
C25 0.0431(9) 0.0369(8) 0.0443(9) 0.0078(7) 0.0116(7) -0.0006(7)
C26 0.0348(8) 0.0468(9) 0.0349(8) 0.0091(7) 0.0101(6) 0.0084(7)
C27 0.0294(7) 0.0492(9) 0.0262(7) -0.0012(6) 0.0073(6) 0.0006(6)
C28 0.0283(7) 0.0358(7) 0.0263(7) -0.0038(6) 0.0065(5) -0.0032(5)

loop_
_atom_type_symbol
_atom_type_description
_atom_type_scat_dispersion_real
_atom_type_scat_dispersion_imag
_atom_type_scat_source
C C 0.0181 0.0091 'International Tables Vol C Tables 4.2.6.8 and 6.1.1.4'
H H 0.0000 0.0000 'International Tables Vol C Tables 4.2.6.8 and 6.1.1.4'
N N 0.0311 0.0180 'International Tables Vol C Tables 4.2.6.8 and 6.1.1.4'
O O 0.0492 0.0322 'International Tables Vol C Tables 4.2.6.8 and 6.1.1.4'
S S 0.3331 0.5567 'International Tables Vol C Tables 4.2.6.8 and 6.1.1.4'

loop_
_geom_angle_atom_site_label_1
_geom_angle_atom_site_label_2
_geom_angle_atom_site_label_3
_geom_angle_site_symmetry_1
_geom_angle_site_symmetry_3
_geom_angle
_geom_angle_publ_flag
C7 S1 C21 . . 102.34(6) ?
C3 O2 H2A . . 110.0(13) ?
C7 N1 C8 . . 118.75(11) ?
C22 N3 C23 . . 126.73(11) ?
C22 N3 H3A . . 114.8(11) ?
C23 N3 H3A . . 117.3(11) ?
C10 C1 C9 . . 114.52(9) ?
C10 C1 C2 . . 106.53(9) ?
C9 C1 C2 . . 113.03(10) ?
C10 C1 H1 . . 108.2(9) ?
C9 C1 H1 . . 107.2(9) ?
C2 C1 H1 . . 107.0(9) ?
C16 C2 C1 . . 108.36(10) ?
C16 C2 C3 . . 112.49(9) ?
C1 C2 C3 . . 112.62(9) ?
C16 C2 H2 . . 108.6(8) ?
C1 C2 H2 . . 108.4(8) ?
C3 C2 H2 . . 106.2(8) ?
O2 C3 C18 . . 110.48(10) ?
O2 C3 C4 . . 105.48(9) ?
C18 C3 C4 . . 110.69(10) ?
O2 C3 C2 . . 111.73(9) ?
C18 C3 C2 . . 111.51(10) ?
C4 C3 C2 . . 106.72(9) ?
C5 C4 C3 . . 112.38(10) ?
C5 C4 H4A . . 109.2(9) ?
C3 C4 H4A . . 109.1(9) ?
C5 C4 H4B . . 109.1(9) ?
C3 C4 H4B . . 109.2(9) ?
H4A C4 H4B . . 107.7(12) ?
C9 C5 C6 . . 118.23(11) ?
C9 C5 C4 . . 122.55(10) ?
C6 C5 C4 . . 119.16(10) ?
C7 C6 C5 . . 119.52(11) ?
C7 C6 C19 . . 119.54(11) ?
C5 C6 C19 . . 120.94(11) ?
N1 C7 C6 . . 122.27(11) ?
N1 C7 S1 . . 119.70(9) ?
C6 C7 S1 . . 117.97(9) ?
N1 C8 C9 . . 123.09(11) ?
N1 C8 C20 . . 114.24(11) ?
C9 C8 C20 . . 122.65(11) ?
C5 C9 C8 . . 118.03(11) ?
C5 C9 C1 . . 120.98(10) ?
C8 C9 C1 . . 120.87(10) ?
C11 C10 C15 . . 119.07(12) ?
C11 C10 C1 . . 119.99(11) ?
C15 C10 C1 . . 120.82(11) ?
C12 C11 C10 . . 120.08(13) ?
C12 C11 H11 . . 120.3(10) ?
C10 C11 H11 . . 119.6(10) ?
C13 C12 C11 . . 120.58(15) ?
C13 C12 H12 . . 120.3(11) ?
C11 C12 H12 . . 119.1(12) ?
C14 C13 C12 . . 119.79(13) ?
C14 C13 H13 . . 120.3(12) ?
C12 C13 H13 . . 119.8(12) ?
C13 C14 C15 . . 120.26(14) ?
C13 C14 H14 . . 122.4(11) ?
C15 C14 H14 . . 117.3(11) ?
C14 C15 C10 . . 120.22(14) ?
C14 C15 H15 . . 122.0(11) ?
C10 C15 H15 . . 117.8(11) ?
O1 C16 C17 . . 122.45(13) ?
O1 C16 C2 . . 119.45(12) ?
C17 C16 C2 . . 118.08(12) ?
C16 C17 H17A . . 108.0(12) ?
C16 C17 H17B . . 109.3(12) ?
H17A C17 H17B . . 112.5(17) ?
C16 C17 H17C . . 111.2(12) ?
H17A C17 H17C . . 105.3(16) ?
H17B C17 H17C . . 110.6(16) ?
C3 C18 H18A . . 112.6(9) ?
C3 C18 H18B . . 110.8(9) ?
H18A C18 H18B . . 107.8(13) ?
C3 C18 H18C . . 109.5(9) ?
H18A C18 H18C . . 109.3(13) ?
H18B C18 H18C . . 106.7(13) ?
N2 C19 C6 . . 177.04(14) ?
C8 C20 H20A . . 110.6(11) ?
C8 C20 H20B . . 109.3(11) ?
H20A C20 H20B . . 106.3(15) ?
C8 C20 H20C . . 109.4(10) ?
H20A C20 H20C . . 109.5(15) ?
H20B C20 H20C . . 111.7(15) ?
C22 C21 S1 . . 111.32(9) ?
C22 C21 H21A . . 111.0(10) ?
S1 C21 H21A . . 109.0(10) ?
C22 C21 H21B . . 107.8(10) ?
S1 C21 H21B . . 104.0(10) ?
H21A C21 H21B . . 113.5(13) ?
O3 C22 N3 . . 124.57(13) ?
O3 C22 C21 . . 120.80(13) ?
N3 C22 C21 . . 114.59(11) ?
C24 C23 C28 . . 119.47(13) ?
C24 C23 N3 . . 117.61(12) ?
C28 C23 N3 . . 122.92(12) ?
C25 C24 C23 . . 120.04(14) ?
C25 C24 H24 . . 121.1(11) ?
C23 C24 H24 . . 118.9(11) ?
C26 C25 C24 . . 120.68(15) ?
C26 C25 H25 . . 122.0(12) ?
C24 C25 H25 . . 117.3(12) ?
C27 C26 C25 . . 119.10(14) ?
C27 C26 H26 . . 120.3(11) ?
C25 C26 H26 . . 120.6(11) ?
C26 C27 C28 . . 121.13(14) ?
C26 C27 H27 . . 120.4(10) ?
C28 C27 H27 . . 118.5(11) ?
C27 C28 C23 . . 119.57(14) ?
C27 C28 H28 . . 120.8(10) ?
C23 C28 H28 . . 119.6(10) ?

loop_
_geom_bond_atom_site_label_1
_geom_bond_atom_site_label_2
_geom_bond_site_symmetry_2
_geom_bond_distance
_geom_bond_publ_flag
S1 C7 . 1.7712(12) ?
S1 C21 . 1.8132(14) ?
O1 C16 . 1.2203(17) ?
O2 C3 . 1.4245(14) ?
O2 H2A . 0.86(2) ?
O3 C22 . 1.2157(17) ?
N1 C7 . 1.3299(16) ?
N1 C8 . 1.3484(16) ?
N2 C19 . 1.1486(17) ?
N3 C22 . 1.3599(18) ?
N3 C23 . 1.4138(17) ?
N3 H3A . 0.887(18) ?
C1 C10 . 1.5192(16) ?
C1 C9 . 1.5244(16) ?
C1 C2 . 1.5450(16) ?
C1 H1 . 0.961(15) ?
C2 C16 . 1.5245(16) ?
C2 C3 . 1.5473(16) ?
C2 H2 . 0.986(14) ?
C3 C18 . 1.5228(17) ?
C3 C4 . 1.5255(16) ?
C4 C5 . 1.5056(16) ?
C4 H4A . 0.992(16) ?
C4 H4B . 0.999(16) ?
C5 C9 . 1.4006(16) ?
C5 C6 . 1.4034(16) ?
C6 C7 . 1.3995(17) ?
C6 C19 . 1.4374(17) ?
C8 C9 . 1.4074(17) ?
C8 C20 . 1.5026(18) ?
C10 C11 . 1.3882(18) ?
C10 C15 . 1.3949(18) ?
C11 C12 . 1.3869(19) ?
C11 H11 . 0.945(17) ?
C12 C13 . 1.378(2) ?
C12 H12 . 0.957(19) ?
C13 C14 . 1.378(3) ?
C13 H13 . 0.94(2) ?
C14 C15 . 1.387(2) ?
C14 H14 . 0.99(2) ?
C15 H15 . 0.980(19) ?
C16 C17 . 1.492(2) ?
C17 H17A . 0.96(2) ?
C17 H17B . 1.00(2) ?
C17 H17C . 1.01(2) ?
C18 H18A . 1.004(17) ?
C18 H18B . 0.987(17) ?
C18 H18C . 0.995(17) ?
C20 H20A . 1.00(2) ?
C20 H20B . 0.98(2) ?
C20 H20C . 0.981(18) ?
C21 C22 . 1.5141(19) ?
C21 H21A . 0.982(18) ?
C21 H21B . 0.980(17) ?
C23 C24 . 1.394(2) ?
C23 C28 . 1.3938(18) ?
C24 C25 . 1.385(2) ?
C24 H24 . 0.960(18) ?
C25 C26 . 1.384(2) ?
C25 H25 . 1.00(2) ?
C26 C27 . 1.383(2) ?
C26 H26 . 0.979(19) ?
C27 C28 . 1.387(2) ?
C27 H27 . 0.995(18) ?
C28 H28 . 0.974(18) ?

loop_
_geom_hbond_atom_site_label_D
_geom_hbond_atom_site_label_H
_geom_hbond_atom_site_label_A
_geom_hbond_site_symmetry_A
_geom_hbond_distance_DH
_geom_hbond_distance_HA
_geom_hbond_distance_DA
_geom_hbond_angle_DHA
_geom_hbond_publ_flag
O2 H2A O1 3_665 0.86(2) 2.04(2) 2.8674(13) 161.9(19) yes
N3 H3A N1 . 0.887(18) 2.306(18) 3.1148(15) 151.6(15) yes
C13 H13 O2 2_645 0.94(2) 2.40(2) 3.2520(19) 150.5(17) y
C20 H20A Cg3 . 1.00(2) 2.975(19) 3.6866(16) 128.7(13) y

loop_
_geom_torsion_atom_site_label_1
_geom_torsion_atom_site_label_2
_geom_torsion_atom_site_label_3
_geom_torsion_atom_site_label_4
_geom_torsion_site_symmetry_1
_geom_torsion_site_symmetry_2
_geom_torsion_site_symmetry_3
_geom_torsion_site_symmetry_4
_geom_torsion
_geom_torsion_publ_flag
C10 C1 C2 C16 . . . . -68.29(11) ?
C9 C1 C2 C16 . . . . 165.08(9) ?
C10 C1 C2 C3 . . . . 166.61(9) ?
C9 C1 C2 C3 . . . . 39.99(13) ?
C16 C2 C3 O2 . . . . -71.57(13) ?
C1 C2 C3 O2 . . . . 51.24(12) ?
C16 C2 C3 C18 . . . . 52.61(14) ?
C1 C2 C3 C18 . . . . 175.42(10) ?
C16 C2 C3 C4 . . . . 173.61(10) ?
C1 C2 C3 C4 . . . . -63.58(12) ?
O2 C3 C4 C5 . . . . -64.66(12) ?
C18 C3 C4 C5 . . . . 175.83(10) ?
C2 C3 C4 C5 . . . . 54.32(12) ?
C3 C4 C5 C9 . . . . -24.80(15) ?
C3 C4 C5 C6 . . . . 152.52(10) ?
C9 C5 C6 C7 . . . . 3.36(16) ?
C4 C5 C6 C7 . . . . -174.07(10) ?
C9 C5 C6 C19 . . . . -176.81(11) ?
C4 C5 C6 C19 . . . . 5.76(17) ?
C8 N1 C7 C6 . . . . 2.00(17) ?
C8 N1 C7 S1 . . . . -175.41(9) ?
C5 C6 C7 N1 . . . . -3.85(18) ?
C19 C6 C7 N1 . . . . 176.32(11) ?
C5 C6 C7 S1 . . . . 173.60(9) ?
C19 C6 C7 S1 . . . . -6.23(15) ?
C21 S1 C7 N1 . . . . 13.60(11) ?
C21 S1 C7 C6 . . . . -163.92(9) ?
C7 N1 C8 C9 . . . . 0.24(17) ?
C7 N1 C8 C20 . . . . 178.81(11) ?
C6 C5 C9 C8 . . . . -1.26(16) ?
C4 C5 C9 C8 . . . . 176.08(10) ?
C6 C5 C9 C1 . . . . -177.42(10) ?
C4 C5 C9 C1 . . . . -0.08(16) ?
N1 C8 C9 C5 . . . . -0.58(17) ?
C20 C8 C9 C5 . . . . -179.02(12) ?
N1 C8 C9 C1 . . . . 175.58(10) ?
C20 C8 C9 C1 . . . . -2.86(18) ?
C10 C1 C9 C5 . . . . -129.80(11) ?
C2 C1 C9 C5 . . . . -7.55(15) ?
C10 C1 C9 C8 . . . . 54.15(15) ?
C2 C1 C9 C8 . . . . 176.41(10) ?
C9 C1 C10 C11 . . . . 49.93(15) ?
C2 C1 C10 C11 . . . . -75.80(13) ?
C9 C1 C10 C15 . . . . -134.18(12) ?
C2 C1 C10 C15 . . . . 100.09(13) ?
C15 C10 C11 C12 . . . . 0.68(19) ?
C1 C10 C11 C12 . . . . 176.64(12) ?
C10 C11 C12 C13 . . . . -0.8(2) ?
C11 C12 C13 C14 . . . . 0.5(2) ?
C12 C13 C14 C15 . . . . 0.1(2) ?
C13 C14 C15 C10 . . . . -0.2(2) ?
C11 C10 C15 C14 . . . . -0.16(19) ?
C1 C10 C15 C14 . . . . -176.09(12) ?
C1 C2 C16 O1 . . . . -57.14(15) ?
C3 C2 C16 O1 . . . . 68.03(15) ?
C1 C2 C16 C17 . . . . 121.08(13) ?
C3 C2 C16 C17 . . . . -113.75(13) ?
C7 S1 C21 C22 . . . . -98.03(10) ?
C23 N3 C22 O3 . . . . 5.2(2) ?
C23 N3 C22 C21 . . . . -172.63(12) ?
S1 C21 C22 O3 . . . . -96.36(14) ?
S1 C21 C22 N3 . . . . 81.57(14) ?
C22 N3 C23 C24 . . . . 158.95(13) ?
C22 N3 C23 C28 . . . . -20.9(2) ?
C28 C23 C24 C25 . . . . 1.0(2) ?
N3 C23 C24 C25 . . . . -178.86(13) ?
C23 C24 C25 C26 . . . . -0.7(2) ?
C24 C25 C26 C27 . . . . -0.3(2) ?
C25 C26 C27 C28 . . . . 1.0(2) ?
C26 C27 C28 C23 . . . . -0.6(2) ?
C24 C23 C28 C27 . . . . -0.4(2) ?
N3 C23 C28 C27 . . . . 179.51(13) ?

_cod_database_fobs_code 2243725
